data_4077720
loop_
_publ_author_name
'Tschinkl, Martin'
'Bachman, Robert E.'
'Gabba\"i, Fran\,cois P.'

_publ_section_title
;
 Coordination of Dimethyl Methylphosphonate to the Bidentate Lewis Acid
 1,2-Bis(chloromercurio)tetrafluorobenzene
;
_journal_issue 13
_journal_name_full Organometallics
_journal_page_first 2633
_journal_paper_doi 10.1021/om990987h
_journal_volume 19
_journal_year 2000
_chemical_formula_sum 'C12 H18 Cl2 F4 Hg2 O6 P2'
_chemical_formula_weight 868.28
_space_group_IT_number 14
_symmetry_cell_setting monoclinic
_symmetry_space_group_name_Hall '-P 2ybc'
_symmetry_space_group_name_H-M 'P 1 21/c 1'
_atom_sites_solution_hydrogens geom
_atom_sites_solution_primary direct
_atom_sites_solution_secondary difmap
_audit_creation_method SHELXL-97
_cell_angle_alpha 90.00
_cell_angle_beta 108.110(2)
_cell_angle_gamma 90.00
_cell_formula_units_Z 4
_cell_length_a 11.3157(11)
_cell_length_b 14.5575(14)
_cell_length_c 14.3683(14)
_cell_measurement_temperature 173(2)
_cell_volume 2249.6(4)
_computing_cell_refinement 'Bruker SMART'
_computing_data_collection 'Bruker SMART'
_computing_data_reduction 'Bruker SHELXTL'
_computing_molecular_graphics 'Bruker SHELXTL'
_computing_publication_material 'Bruker SHELXTL'
_computing_structure_refinement 'SHELXL-97 (Sheldrick, 1997)'
_computing_structure_solution 'SHELXS-97 (Sheldrick, 1990)'
_diffrn_ambient_temperature 173(2)
_diffrn_measured_fraction_theta_full 0.975
_diffrn_measured_fraction_theta_max 0.975
_diffrn_measurement_device_type 'CCD area detector'
_diffrn_measurement_method 'phi and omega scans'
_diffrn_radiation_monochromator graphite
_diffrn_radiation_source 'fine-focus sealed tube'
_diffrn_radiation_type MoK\a
_diffrn_radiation_wavelength 0.71073
_diffrn_reflns_av_R_equivalents 0.0584
_diffrn_reflns_av_sigmaI/netI 0.0575
_diffrn_reflns_limit_h_max 14
_diffrn_reflns_limit_h_min -15
_diffrn_reflns_limit_k_max 19
_diffrn_reflns_limit_k_min -19
_diffrn_reflns_limit_l_max 19
_diffrn_reflns_limit_l_min -19
_diffrn_reflns_number 18914
_diffrn_reflns_theta_full 28.34
_diffrn_reflns_theta_max 28.34
_diffrn_reflns_theta_min 1.89
_exptl_absorpt_coefficient_mu 14.069
_exptl_absorpt_correction_T_max 0.7661
_exptl_absorpt_correction_T_min 0.0708
_exptl_absorpt_correction_type none
_exptl_crystal_colour colorless
_exptl_crystal_density_diffrn 2.564
_exptl_crystal_density_method 'not measured'
_exptl_crystal_description rod
_exptl_crystal_F_000 1592
_exptl_crystal_size_max 0.40
_exptl_crystal_size_mid 0.06
_exptl_crystal_size_min 0.02
_refine_diff_density_max 1.660
_refine_diff_density_min -1.071
_refine_diff_density_rms 0.172
_refine_ls_extinction_coef 0.00024(4)
_refine_ls_extinction_expression Fc^*^=kFc[1+0.001xFc^2^\l^3^/sin(2\q)]^-1/4^
_refine_ls_extinction_method SHELXL
_refine_ls_goodness_of_fit_ref 0.948
_refine_ls_hydrogen_treatment mixed
_refine_ls_matrix_type full
_refine_ls_number_parameters 258
_refine_ls_number_reflns 5476
_refine_ls_number_restraints 7
_refine_ls_restrained_S_all 0.951
_refine_ls_R_factor_all 0.0630
_refine_ls_R_factor_gt 0.0324
_refine_ls_shift/su_max 0.002
_refine_ls_shift/su_mean 0.000
_refine_ls_structure_factor_coef Fsqd
_refine_ls_weighting_details 'calc w=1/[\s^2^(Fo^2^)+(0.0306P)^2^+0.0000P] where P=(Fo^2^+2Fc^2^)/3'
_refine_ls_weighting_scheme calc
_refine_ls_wR_factor_gt 0.0613
_refine_ls_wR_factor_ref 0.0671
_reflns_number_gt 3866
_reflns_number_total 5476
_reflns_threshold_expression >2sigma(I)
_cod_data_source_file om990987h.cif
_cod_data_source_block compound_3
_cod_depositor_comments
;
The following automatic conversions were performed:

'_symmetry_cell_setting' value 'Monoclinic' changed to 'monoclinic'
according to /home/saulius/struct/CIF-dictionaries/cif_core.dic
dictionary named 'cif_core.dic' version 2.4.2 from 2011-04-26.

Automatic conversion script
Id: cif_fix_values 1715 2011-07-08 13:25:40Z adriana 
;
_cod_original_sg_symbol_H-M P2(1)/c
_cod_database_code 4077720

loop_
_symmetry_equiv_pos_as_xyz
'x, y, z'
'-x, y+1/2, -z+1/2'
'-x, -y, -z'
'x, -y-1/2, z-1/2'

loop_
_atom_site_label
_atom_site_type_symbol
_atom_site_fract_x
_atom_site_fract_y
_atom_site_fract_z
_atom_site_U_iso_or_equiv
_atom_site_adp_type
_atom_site_occupancy
_atom_site_symmetry_multiplicity
_atom_site_calc_flag
_atom_site_refinement_flags
_atom_site_disorder_assembly
_atom_site_disorder_group
Hg1 Hg 0.30110(2) 0.285556(17) 1.074796(18) 0.02962(8) Uani 1 1 d . . .
Hg2 Hg 0.30241(2) 0.307054(17) 0.820760(18) 0.03038(8) Uani 1 1 d . . .
Cl1 Cl 0.18867(18) 0.36000(12) 1.16172(12) 0.0436(4) Uani 1 1 d . . .
Cl2 Cl 0.18877(17) 0.40178(12) 0.69512(12) 0.0412(4) Uani 1 1 d . . .
F3 F 0.5100(4) 0.1766(3) 0.8002(3) 0.0554(12) Uani 1 1 d . . .
F4 F 0.6644(4) 0.0575(3) 0.9228(4) 0.0624(13) Uani 1 1 d . . .
F5 F 0.6587(4) 0.0394(3) 1.1094(3) 0.0618(13) Uani 1 1 d . . .
F6 F 0.4989(4) 0.1390(3) 1.1727(3) 0.0517(11) Uani 1 1 d . . .
C1 C 0.4169(6) 0.2112(4) 1.0170(5) 0.0294(14) Uani 1 1 d . . .
C2 C 0.4198(6) 0.2201(4) 0.9217(5) 0.0302(14) Uani 1 1 d . . .
C3 C 0.5025(6) 0.1696(5) 0.8921(5) 0.0364(16) Uani 1 1 d . . .
C4 C 0.5848(7) 0.1080(5) 0.9549(6) 0.0464(19) Uani 1 1 d . . .
C5 C 0.5800(6) 0.0984(5) 1.0479(5) 0.0381(17) Uani 1 1 d . . .
C6 C 0.4975(6) 0.1497(5) 1.0786(5) 0.0362(16) Uani 1 1 d . . .
C11 C -0.0667(7) 0.2192(5) 0.9855(5) 0.049(2) Uani 1 1 d . . .
H11A H -0.0050 0.1922 1.0426 0.073 Uiso 1 1 calc R . .
H11B H -0.1436 0.1832 0.9691 0.073 Uiso 1 1 calc R . .
H11C H -0.0841 0.2825 1.0005 0.073 Uiso 1 1 calc R . .
C12 C 0.0990(7) 0.0586(6) 0.8885(6) 0.059(2) Uani 1 1 d . . .
H12A H 0.0821 -0.0022 0.8580 0.088 Uiso 1 1 calc R . .
H12B H 0.1174 0.0525 0.9595 0.088 Uiso 1 1 calc R . .
H12C H 0.1705 0.0861 0.8742 0.088 Uiso 1 1 calc R . .
C13 C -0.1057(7) 0.2794(6) 0.7093(5) 0.050(2) Uani 1 1 d . . .
H13A H -0.1816 0.3079 0.6663 0.075 Uiso 1 1 calc R . .
H13B H -0.0917 0.2206 0.6812 0.075 Uiso 1 1 calc R . .
H13C H -0.0348 0.3201 0.7154 0.075 Uiso 1 1 calc R . .
P1 P -0.00821(17) 0.21902(12) 0.88520(13) 0.0321(4) Uani 1 1 d . . .
O11 O 0.1127(4) 0.2643(3) 0.9040(3) 0.0314(10) Uani 1 1 d . . .
O12 O -0.0091(4) 0.1169(3) 0.8498(3) 0.0444(12) Uani 1 1 d . . .
O13 O -0.1192(5) 0.2640(3) 0.8047(4) 0.0428(12) Uani 1 1 d . . .
O21 O 0.3280(4) 0.4398(3) 0.9715(3) 0.0352(11) Uani 1 1 d D . .
C22 C 0.3632(8) 0.5964(6) 0.8492(6) 0.055(2) Uani 1 1 d . . .
H22A H 0.3743 0.6578 0.8252 0.083 Uiso 1 1 calc R A 1
H22B H 0.3304 0.5548 0.7935 0.083 Uiso 1 1 calc R A 1
H22C H 0.4435 0.5733 0.8911 0.083 Uiso 1 1 calc R A 1
P2A P 0.2404(5) 0.5207(4) 0.9600(4) 0.0394(12) Uani 0.50 1 d PD B 1
O22A O 0.2753(12) 0.6012(9) 0.9061(9) 0.060(2) Uiso 0.50 1 d P B 1
O23A O 0.2193(10) 0.5600(8) 1.0535(8) 0.058(3) Uiso 0.50 1 d P B 1
C21A C 0.0842(15) 0.5030(15) 0.8836(13) 0.051(6) Uiso 0.50 1 d PD B 1
H21A H 0.0485 0.4503 0.9077 0.076 Uiso 0.50 1 calc PR B 1
H21B H 0.0837 0.4911 0.8163 0.076 Uiso 0.50 1 calc PR B 1
H21C H 0.0348 0.5581 0.8847 0.076 Uiso 0.50 1 calc PR B 1
C23A C 0.3296(13) 0.5816(9) 1.1333(10) 0.031(3) Uiso 0.50 1 d P B 1
H23A H 0.3056 0.6063 1.1883 0.046 Uiso 0.50 1 calc PR B 1
H23B H 0.3789 0.6274 1.1117 0.046 Uiso 0.50 1 calc PR B 1
H23C H 0.3791 0.5257 1.1542 0.046 Uiso 0.50 1 calc PR B 1
P2B P 0.2963(5) 0.5355(4) 0.9831(5) 0.064(2) Uani 0.50 1 d PD B 2
O22B O 0.3253(11) 0.6133(9) 0.9297(9) 0.060(2) Uiso 0.50 1 d PD B 2
O23B O 0.1484(11) 0.5438(9) 0.9656(9) 0.070(3) Uiso 0.50 1 d PD B 2
C21B C 0.355(2) 0.5837(15) 1.1033(12) 0.075(7) Uiso 0.50 1 d PD B 2
H21D H 0.4465 0.5812 1.1250 0.113 Uiso 0.50 1 calc PR B 2
H21E H 0.3239 0.5485 1.1487 0.113 Uiso 0.50 1 calc PR B 2
H21F H 0.3283 0.6477 1.1020 0.113 Uiso 0.50 1 calc PR B 2
C23B C 0.0600(15) 0.4898(11) 0.8947(11) 0.031(4) Uiso 0.50 1 d PD B 2
H23D H -0.0241 0.5064 0.8943 0.046 Uiso 0.50 1 calc PR B 2
H23E H 0.0748 0.4246 0.9112 0.046 Uiso 0.50 1 calc PR B 2
H23F H 0.0684 0.5012 0.8299 0.046 Uiso 0.50 1 calc PR B 2

loop_
_atom_site_aniso_label
_atom_site_aniso_U_11
_atom_site_aniso_U_22
_atom_site_aniso_U_33
_atom_site_aniso_U_23
_atom_site_aniso_U_13
_atom_site_aniso_U_12
Hg1 0.03197(15) 0.03094(14) 0.02548(13) 0.00155(10) 0.00827(10) 0.00765(11)
Hg2 0.03334(15) 0.03132(14) 0.02779(14) -0.00022(10) 0.01140(11) 0.00145(11)
Cl1 0.0528(12) 0.0447(10) 0.0383(10) 0.0044(8) 0.0216(8) 0.0173(9)
Cl2 0.0495(11) 0.0387(9) 0.0323(9) 0.0049(7) 0.0084(8) -0.0007(8)
F3 0.058(3) 0.066(3) 0.053(3) -0.004(2) 0.032(2) 0.015(2)
F4 0.046(3) 0.061(3) 0.089(4) -0.007(3) 0.032(3) 0.024(2)
F5 0.051(3) 0.049(3) 0.073(3) 0.004(2) 0.001(2) 0.022(2)
F6 0.053(3) 0.058(3) 0.037(2) 0.009(2) 0.004(2) 0.020(2)
C1 0.023(3) 0.025(3) 0.036(4) -0.004(3) 0.003(3) -0.004(3)
C2 0.020(3) 0.029(3) 0.041(4) -0.004(3) 0.009(3) -0.001(3)
C3 0.034(4) 0.031(4) 0.045(4) -0.003(3) 0.013(3) 0.004(3)
C4 0.031(4) 0.033(4) 0.078(6) -0.013(4) 0.022(4) 0.002(3)
C5 0.030(4) 0.031(4) 0.048(4) 0.006(3) 0.003(3) 0.010(3)
C6 0.035(4) 0.037(4) 0.034(4) -0.001(3) 0.007(3) -0.005(3)
C11 0.055(5) 0.051(5) 0.040(4) -0.001(4) 0.015(4) -0.004(4)
C12 0.047(5) 0.047(5) 0.072(6) -0.003(4) 0.003(4) 0.019(4)
C13 0.049(5) 0.062(5) 0.035(4) 0.009(4) 0.008(4) -0.013(4)
P1 0.0291(9) 0.0332(9) 0.0324(9) -0.0004(7) 0.0072(7) 0.0015(8)
O11 0.030(3) 0.035(2) 0.030(2) -0.0024(19) 0.010(2) -0.003(2)
O12 0.038(3) 0.035(3) 0.052(3) -0.009(2) 0.002(2) 0.001(2)
O13 0.036(3) 0.048(3) 0.042(3) 0.006(2) 0.010(2) 0.011(2)
O21 0.038(3) 0.031(2) 0.036(3) 0.001(2) 0.011(2) 0.006(2)
C22 0.071(6) 0.055(5) 0.053(5) -0.005(4) 0.039(4) -0.013(5)
P2A 0.043(3) 0.031(3) 0.054(3) 0.004(2) 0.029(3) 0.005(2)
P2B 0.033(3) 0.025(3) 0.115(5) 0.001(3) -0.007(3) -0.002(2)

loop_
_atom_type_symbol
_atom_type_description
_atom_type_scat_dispersion_real
_atom_type_scat_dispersion_imag
_atom_type_scat_source
C C 0.0033 0.0016 'International Tables Vol C Tables 4.2.6.8 and 6.1.1.4'
H H 0.0000 0.0000 'International Tables Vol C Tables 4.2.6.8 and 6.1.1.4'
O O 0.0106 0.0060 'International Tables Vol C Tables 4.2.6.8 and 6.1.1.4'
F F 0.0171 0.0103 'International Tables Vol C Tables 4.2.6.8 and 6.1.1.4'
P P 0.1023 0.0942 'International Tables Vol C Tables 4.2.6.8 and 6.1.1.4'
Cl Cl 0.1484 0.1585 'International Tables Vol C Tables 4.2.6.8 and 6.1.1.4'
Hg Hg -2.3894 9.2266 'International Tables Vol C Tables 4.2.6.8 and 6.1.1.4'

loop_
_geom_angle_atom_site_label_1
_geom_angle_atom_site_label_2
_geom_angle_atom_site_label_3
_geom_angle
C1 Hg1 Cl1 171.49(18)
C2 Hg2 Cl2 172.26(18)
C6 C1 C2 118.7(6)
C6 C1 Hg1 117.1(5)
C2 C1 Hg1 124.2(5)
C3 C2 C1 119.3(6)
C3 C2 Hg2 117.8(5)
C1 C2 Hg2 122.9(5)
F3 C3 C2 121.5(6)
F3 C3 C4 116.5(6)
C2 C3 C4 121.9(7)
F4 C4 C5 120.9(7)
F4 C4 C3 120.6(7)
C5 C4 C3 118.4(6)
F5 C5 C4 119.2(7)
F5 C5 C6 120.8(7)
C4 C5 C6 120.0(6)
F6 C6 C5 117.4(6)
F6 C6 C1 120.9(6)
C5 C6 C1 121.7(6)
O11 P1 O13 116.0(3)
O11 P1 O12 113.4(3)
O13 P1 O12 103.5(3)
O11 P1 C11 114.5(3)
O13 P1 C11 100.6(3)
O12 P1 C11 107.5(3)
C12 O12 P1 120.7(4)
C13 O13 P1 118.1(5)
P2B O21 P2A 25.3(2)
O22B C22 O22A 23.6(7)
O21 P2A O22A 112.9(6)
O21 P2A O23A 117.8(6)
O22A P2A O23A 106.9(7)
O21 P2A C21A 116.4(8)
O22A P2A C21A 99.3(9)
O23A P2A C21A 101.4(8)
C22 O22A P2A 124.8(10)
C23A O23A P2A 116.3(10)
O21 P2B O22B 125.2(8)
O21 P2B O23B 109.4(6)
O22B P2B O23B 104.6(8)
O21 P2B C21B 116.9(8)
O22B P2B C21B 97.2(9)
O23B P2B C21B 100.3(9)
C22 O22B P2B 118.9(10)
C23B O23B P2B 122.2(12)

loop_
_geom_bond_atom_site_label_1
_geom_bond_atom_site_label_2
_geom_bond_distance
Hg1 C1 2.064(7)
Hg1 Cl1 2.3110(17)
Hg2 C2 2.068(6)
Hg2 Cl2 2.3175(17)
F3 C3 1.353(8)
F4 C4 1.349(8)
F5 C5 1.350(7)
F6 C6 1.355(7)
C1 C6 1.384(9)
C1 C2 1.385(9)
C2 C3 1.358(9)
C3 C4 1.402(10)
C4 C5 1.361(10)
C5 C6 1.371(9)
C11 P1 1.763(7)
C12 O12 1.450(8)
C13 O13 1.443(8)
P1 O11 1.467(5)
P1 O13 1.563(5)
P1 O12 1.570(5)
O21 P2B 1.461(7)
O21 P2A 1.515(6)
C22 O22B 1.375(14)
C22 O22A 1.473(15)
P2A O22A 1.524(14)
P2A O23A 1.545(12)
P2A C21A 1.786(15)
O23A C23A 1.443(18)
P2B O22B 1.461(12)
P2B O23B 1.618(11)
P2B C21B 1.790(15)
O23B C23B 1.422(14)
